data_4506934
loop_
_publ_author_name
'Banerjee, Subhabrata'
'Kumar, Dhurjati Prasad'
'Bandyopadhay, Sabyasachi'
'Adarsh, N. N.'
'Dastidar, Parthasarathi'

_publ_section_title
;
 A New Series of CuIICoordination Polymers Derived from
 Bis-pyridyl-bis-urea Ligands and Various Dicarboxylates and Their Role in
 Methanolysis of Epoxide Ring-Opening Catalysis
;
_journal_issue 11
_journal_name_full 'Crystal Growth &amp; Design'
_journal_page_first 5546
_journal_paper_doi 10.1021/cg3011037
_journal_volume 12
_journal_year 2012
_chemical_formula_sum 'C18 H20 Cu N6 O10'
_chemical_formula_weight 543.94
_chemical_name_systematic
; 
 ? 
;
_space_group_IT_number 2
_symmetry_cell_setting triclinic
_symmetry_space_group_name_Hall '-P 1'
_symmetry_space_group_name_H-M 'P -1'
_atom_sites_solution_hydrogens geom
_atom_sites_solution_primary direct
_atom_sites_solution_secondary difmap
_audit_creation_method SHELXL-97
_cell_angle_alpha 69.901(2)
_cell_angle_beta 86.713(2)
_cell_angle_gamma 82.023(2)
_cell_formula_units_Z 1
_cell_length_a 8.3131(8)
_cell_length_b 8.4982(8)
_cell_length_c 8.8252(8)
_cell_measurement_temperature 100(2)
_cell_volume 579.80(9)
_computing_cell_refinement 'Bruker Apex II'
_computing_data_collection 'Bruker Apex II'
_computing_data_reduction SAINT
_computing_molecular_graphics 'Mercury 2.3'
_computing_publication_material Shelxl-97
_computing_structure_refinement 'SHELXL-97 (Sheldrick, 1997)'
_computing_structure_solution 'SHELXS-97 (Sheldrick, 1990)'
_diffrn_ambient_temperature 100(2)
_diffrn_detector_area_resol_mean 3
_diffrn_measured_fraction_theta_full 0.998
_diffrn_measured_fraction_theta_max 0.998
_diffrn_measurement_device_type 'Bruker Apex II'
_diffrn_measurement_method 'Omega scan'
_diffrn_radiation_monochromator graphite
_diffrn_radiation_source 'fine-focus sealed tube'
_diffrn_radiation_type MoK\a
_diffrn_radiation_wavelength 0.71073
_diffrn_reflns_av_R_equivalents 0.0296
_diffrn_reflns_av_sigmaI/netI 0.0367
_diffrn_reflns_limit_h_max 9
_diffrn_reflns_limit_h_min -9
_diffrn_reflns_limit_k_max 10
_diffrn_reflns_limit_k_min -10
_diffrn_reflns_limit_l_max 10
_diffrn_reflns_limit_l_min -10
_diffrn_reflns_number 5456
_diffrn_reflns_theta_full 24.99
_diffrn_reflns_theta_max 24.99
_diffrn_reflns_theta_min 2.46
_exptl_absorpt_coefficient_mu 1.008
_exptl_absorpt_correction_T_max 0.8474
_exptl_absorpt_correction_T_min 0.7387
_exptl_absorpt_correction_type multi-scan
_exptl_absorpt_process_details sadabs
_exptl_crystal_colour green
_exptl_crystal_density_diffrn 1.558
_exptl_crystal_density_method 'not measured'
_exptl_crystal_description block
_exptl_crystal_F_000 279
_exptl_crystal_size_max 0.32
_exptl_crystal_size_mid 0.26
_exptl_crystal_size_min 0.17
_refine_diff_density_max 0.725
_refine_diff_density_min -0.246
_refine_diff_density_rms 0.073
_refine_ls_extinction_method none
_refine_ls_goodness_of_fit_ref 1.093
_refine_ls_hydrogen_treatment constr
_refine_ls_matrix_type full
_refine_ls_number_parameters 160
_refine_ls_number_reflns 2023
_refine_ls_number_restraints 0
_refine_ls_restrained_S_all 1.093
_refine_ls_R_factor_all 0.0531
_refine_ls_R_factor_gt 0.0435
_refine_ls_shift/su_max 0.000
_refine_ls_shift/su_mean 0.000
_refine_ls_structure_factor_coef Fsqd
_refine_ls_weighting_details 'calc w=1/[\s^2^(Fo^2^)+(0.0738P)^2^+0.3372P] where P=(Fo^2^+2Fc^2^)/3'
_refine_ls_weighting_scheme calc
_refine_ls_wR_factor_gt 0.1251
_refine_ls_wR_factor_ref 0.1329
_reflns_number_gt 1699
_reflns_number_total 2023
_reflns_threshold_expression >2sigma(I)
_cod_data_source_file cg3011037_si_005.cif
_cod_data_source_block ad6565_0m
_cod_original_sg_symbol_H-M P-1
_cod_database_code 4506934

loop_
_symmetry_equiv_pos_as_xyz
'x, y, z'
'-x, -y, -z'

loop_
_atom_site_label
_atom_site_type_symbol
_atom_site_fract_x
_atom_site_fract_y
_atom_site_fract_z
_atom_site_U_iso_or_equiv
_atom_site_adp_type
_atom_site_occupancy
_atom_site_symmetry_multiplicity
_atom_site_calc_flag
_atom_site_refinement_flags
Cu1 Cu 0.5000 0.0000 0.0000 0.0398(3) Uani 1 2 d S
N1 N 0.4296(4) 0.2518(4) -0.0770(3) 0.0352(7) Uani 1 1 d .
C2 C 0.4863(5) 0.3542(5) -0.2149(4) 0.0449(9) Uani 1 1 d .
H2 H 0.5595 0.3087 -0.2772 0.054 Uiso 1 1 calc R
C3 C 0.4391(6) 0.5249(5) -0.2664(5) 0.0572(11) Uani 1 1 d .
H3 H 0.4795 0.5937 -0.3634 0.069 Uiso 1 1 calc R
C4 C 0.3320(5) 0.5954(5) -0.1755(5) 0.0508(10) Uani 1 1 d .
H4 H 0.2995 0.7113 -0.2101 0.061 Uiso 1 1 calc R
C5 C 0.2735(5) 0.4902(4) -0.0311(4) 0.0390(8) Uani 1 1 d .
C6 C 0.3258(4) 0.3178(4) 0.0134(4) 0.0373(8) Uani 1 1 d .
H6 H 0.2872 0.2457 0.1096 0.045 Uiso 1 1 calc R
N7 N 0.1702(4) 0.5640(4) 0.0624(4) 0.0483(8) Uani 1 1 d .
H7 H 0.1497 0.6724 0.0258 0.058 Uiso 1 1 calc R
C8 C 0.0977(5) 0.4830(5) 0.2062(5) 0.0453(9) Uani 1 1 d .
O9 O 0.1092(4) 0.3294(4) 0.2674(4) 0.0619(8) Uani 1 1 d .
N10 N 0.0114(5) 0.5868(5) 0.2765(4) 0.0607(10) Uani 1 1 d .
H10 H -0.0003 0.6941 0.2266 0.073 Uiso 1 1 calc R
C11 C -0.0611(5) 0.5204(6) 0.4336(5) 0.0568(11) Uani 1 1 d .
H11A H -0.1068 0.4187 0.4417 0.068 Uiso 1 1 calc R
H11B H -0.1490 0.6024 0.4473 0.068 Uiso 1 1 calc R
O12 O 0.4946(3) -0.0008(3) 0.2221(3) 0.0404(6) Uani 1 1 d .
C13 C 0.6165(4) -0.0304(4) 0.3104(4) 0.0328(8) Uani 1 1 d .
O14 O 0.7589(3) -0.0646(4) 0.2679(3) 0.0535(7) Uani 1 1 d .
C15 C 0.5867(4) -0.0244(4) 0.4794(4) 0.0349(8) Uani 1 1 d .
H15A H 0.6243 -0.1348 0.5558 0.042 Uiso 1 1 calc R
H15B H 0.6522 0.0553 0.4937 0.042 Uiso 1 1 calc R
O16 O 0.1987(4) -0.0863(4) 0.0549(4) 0.0683(9) Uani 1 1 d .
O17 O 0.0664(4) 0.9888(5) 0.3163(5) 0.0829(11) Uani 1 1 d .

loop_
_atom_site_aniso_label
_atom_site_aniso_U_11
_atom_site_aniso_U_22
_atom_site_aniso_U_33
_atom_site_aniso_U_23
_atom_site_aniso_U_13
_atom_site_aniso_U_12
Cu1 0.0562(5) 0.0425(4) 0.0210(3) -0.0173(3) -0.0078(3) 0.0128(3)
N1 0.0422(17) 0.0393(16) 0.0272(14) -0.0161(12) -0.0029(12) -0.0013(13)
C2 0.052(2) 0.052(2) 0.034(2) -0.0169(18) 0.0030(17) -0.0096(18)
C3 0.075(3) 0.052(3) 0.043(2) -0.009(2) 0.005(2) -0.022(2)
C4 0.065(3) 0.036(2) 0.051(2) -0.0117(18) -0.002(2) -0.0095(19)
C5 0.043(2) 0.0359(19) 0.040(2) -0.0157(16) -0.0098(16) -0.0012(16)
C6 0.045(2) 0.0379(19) 0.0296(18) -0.0140(15) -0.0023(15) -0.0015(16)
N7 0.062(2) 0.0342(17) 0.0473(19) -0.0162(15) -0.0029(16) 0.0066(15)
C8 0.046(2) 0.048(2) 0.046(2) -0.0249(19) -0.0111(17) 0.0101(18)
O9 0.079(2) 0.0414(17) 0.0623(19) -0.0212(14) 0.0174(16) 0.0030(15)
N10 0.079(3) 0.050(2) 0.051(2) -0.0256(17) -0.0041(18) 0.0233(18)
C11 0.050(2) 0.071(3) 0.057(3) -0.039(2) -0.008(2) 0.015(2)
O12 0.0488(15) 0.0513(15) 0.0228(12) -0.0198(11) -0.0056(10) 0.0087(12)
C13 0.043(2) 0.0307(17) 0.0247(17) -0.0097(14) 0.0009(15) -0.0047(15)
O14 0.0458(16) 0.081(2) 0.0407(15) -0.0309(15) 0.0063(12) -0.0076(14)
C15 0.044(2) 0.0396(19) 0.0226(16) -0.0125(14) -0.0019(14) -0.0045(16)
O16 0.095(3) 0.0527(18) 0.0530(18) -0.0193(15) -0.0019(17) 0.0088(17)
O17 0.066(2) 0.103(3) 0.104(3) -0.065(2) 0.019(2) -0.019(2)

loop_
_atom_type_symbol
_atom_type_description
_atom_type_scat_dispersion_real
_atom_type_scat_dispersion_imag
_atom_type_scat_source
C C 0.0033 0.0016 'International Tables Vol C Tables 4.2.6.8 and 6.1.1.4'
Cu Cu 0.3201 1.2651 'International Tables Vol C Tables 4.2.6.8 and 6.1.1.4'
N N 0.0061 0.0033 'International Tables Vol C Tables 4.2.6.8 and 6.1.1.4'
O O 0.0106 0.0060 'International Tables Vol C Tables 4.2.6.8 and 6.1.1.4'
H H 0.0000 0.0000 'International Tables Vol C Tables 4.2.6.8 and 6.1.1.4'

loop_
_geom_angle_atom_site_label_1
_geom_angle_atom_site_label_2
_geom_angle_atom_site_label_3
_geom_angle
_geom_angle_site_symmetry_1
_geom_angle_site_symmetry_3
O12 Cu1 O12 180.0 2_655 .
O12 Cu1 N1 89.33(10) 2_655 2_655
O12 Cu1 N1 90.66(10) . 2_655
O12 Cu1 N1 90.67(10) 2_655 .
O12 Cu1 N1 89.34(10) . .
N1 Cu1 N1 180.000(1) 2_655 .
C2 N1 C6 119.2(3) . .
C2 N1 Cu1 121.5(2) . .
C6 N1 Cu1 119.3(2) . .
N1 C2 C3 121.4(4) . .
N1 C2 H2 119.3 . .
C3 C2 H2 119.3 . .
C2 C3 C4 120.4(4) . .
C2 C3 H3 119.8 . .
C4 C3 H3 119.8 . .
C3 C4 C5 118.7(4) . .
C3 C4 H4 120.6 . .
C5 C4 H4 120.6 . .
C4 C5 N7 118.0(3) . .
C4 C5 C6 117.9(3) . .
N7 C5 C6 124.1(3) . .
N1 C6 C5 122.4(3) . .
N1 C6 H6 118.8 . .
C5 C6 H6 118.8 . .
C8 N7 C5 127.1(3) . .
C8 N7 H7 116.4 . .
C5 N7 H7 116.4 . .
O9 C8 N10 122.0(4) . .
O9 C8 N7 123.3(3) . .
N10 C8 N7 114.7(4) . .
C8 N10 C11 121.0(4) . .
C8 N10 H10 119.5 . .
C11 N10 H10 119.5 . .
N10 C11 C11 111.7(5) . 2_566
N10 C11 H11A 109.3 . .
C11 C11 H11A 109.3 2_566 .
N10 C11 H11B 109.3 . .
C11 C11 H11B 109.3 2_566 .
H11A C11 H11B 107.9 . .
C13 O12 Cu1 125.4(2) . .
O14 C13 O12 124.3(3) . .
O14 C13 C15 118.4(3) . .
O12 C13 C15 117.3(3) . .
C15 C15 C13 115.7(4) 2_656 .
C15 C15 H15A 108.4 2_656 .
C13 C15 H15A 108.4 . .
C15 C15 H15B 108.4 2_656 .
C13 C15 H15B 108.4 . .
H15A C15 H15B 107.4 . .

loop_
_geom_bond_atom_site_label_1
_geom_bond_atom_site_label_2
_geom_bond_distance
_geom_bond_site_symmetry_2
Cu1 O12 1.956(2) 2_655
Cu1 O12 1.956(2) .
Cu1 N1 2.021(3) 2_655
Cu1 N1 2.021(3) .
N1 C2 1.334(5) .
N1 C6 1.338(4) .
C2 C3 1.369(6) .
C2 H2 0.9300 .
C3 C4 1.377(6) .
C3 H3 0.9300 .
C4 C5 1.388(5) .
C4 H4 0.9300 .
C5 N7 1.392(5) .
C5 C6 1.392(5) .
C6 H6 0.9300 .
N7 C8 1.369(5) .
N7 H7 0.8600 .
C8 O9 1.221(5) .
C8 N10 1.352(5) .
N10 C11 1.436(6) .
N10 H10 0.8600 .
C11 C11 1.513(8) 2_566
C11 H11A 0.9700 .
C11 H11B 0.9700 .
O12 C13 1.258(4) .
C13 O14 1.247(4) .
C13 C15 1.514(4) .
C15 C15 1.503(7) 2_656
C15 H15A 0.9700 .
C15 H15B 0.9700 .

loop_
_geom_hbond_atom_site_label_D
_geom_hbond_atom_site_label_H
_geom_hbond_atom_site_label_A
_geom_hbond_distance_DH
_geom_hbond_distance_HA
_geom_hbond_distance_DA
_geom_hbond_angle_DHA
_geom_hbond_site_symmetry_A
N7 H7 O16 0.86 2.25 2.991(4) 145.1 1_565
